data_7210804
loop_
_publ_author_name
'Zhao, Yi'
'Liang, Li-Li'
'Chen, Kai'
'Zhang, Ting'
'Xiao, Xin'
'Zhang, Yun-Qian'
'Tao, Zhu'
'Xue, Sai-Feng'
'Zhu, Qian-Jiang'

_publ_section_title
;
 Inorganic anion-aided coordination of lanthanide metal ions to
 cucurbituril and supramolecular self-assembly: potential applications in
 the separation of light lanthanides
;
_journal_issue 39
_journal_name_full CrystEngComm
_journal_page_first 7987
_journal_paper_doi 10.1039/c3ce40568k
_journal_volume 15
_journal_year 2013
_chemical_formula_sum 'C36 H92 Cd Cl5 N24 O40 Y'
_chemical_formula_weight 1879.90
_chemical_name_systematic
;
?
;
_space_group_IT_number 2
_symmetry_cell_setting triclinic
_symmetry_space_group_name_Hall '-P 1'
_symmetry_space_group_name_H-M 'P -1'
_atom_sites_solution_hydrogens geom
_atom_sites_solution_primary direct
_atom_sites_solution_secondary difmap
_audit_creation_method SHELXL-97
_cell_angle_alpha 64.897(2)
_cell_angle_beta 80.888(2)
_cell_angle_gamma 81.7570(10)
_cell_formula_units_Z 2
_cell_length_a 15.1118(8)
_cell_length_b 15.5851(8)
_cell_length_c 17.0616(12)
_cell_measurement_temperature 223(2)
_cell_volume 3579.8(4)
_computing_cell_refinement 'SAINT (Bruker, 2005)'
_computing_data_collection 'APEX2 (Bruker, 2005)'
_computing_data_reduction SAINT
_computing_molecular_graphics 'Ortep-3 for Windows (Farrugia, 1997)'
_computing_publication_material 'WinGX (Farrugia, 1999)'
_computing_structure_refinement 'SHELXL97 (Sheldrick, 2008)'
_computing_structure_solution 'SHELXS97 (Sheldrick, 2008)'
_diffrn_ambient_temperature 223(2)
_diffrn_measured_fraction_theta_full 0.981
_diffrn_measured_fraction_theta_max 0.981
_diffrn_measurement_device_type 'Bruker CCD Area Detector'
_diffrn_measurement_method '\f and \w scan'
_diffrn_radiation_monochromator graphite
_diffrn_radiation_source 'fine-focus sealed tube'
_diffrn_radiation_type MoK\a
_diffrn_radiation_wavelength 0.71073
_diffrn_reflns_av_R_equivalents 0.0562
_diffrn_reflns_av_sigmaI/netI 0.0763
_diffrn_reflns_limit_h_max 18
_diffrn_reflns_limit_h_min -18
_diffrn_reflns_limit_k_max 19
_diffrn_reflns_limit_k_min -19
_diffrn_reflns_limit_l_max 21
_diffrn_reflns_limit_l_min -17
_diffrn_reflns_number 42892
_diffrn_reflns_theta_full 26.00
_diffrn_reflns_theta_max 26.00
_diffrn_reflns_theta_min 1.33
_exptl_absorpt_coefficient_mu 1.403
_exptl_absorpt_correction_T_max 0.7863
_exptl_absorpt_correction_T_min 0.7118
_exptl_absorpt_correction_type multi-scan
_exptl_absorpt_process_details 'SADABS (Bruker, 2008)'
_exptl_crystal_colour colorless
_exptl_crystal_density_diffrn 1.744
_exptl_crystal_density_method 'not measured'
_exptl_crystal_description prism
_exptl_crystal_F_000 1936
_exptl_crystal_size_max 0.26
_exptl_crystal_size_mid 0.21
_exptl_crystal_size_min 0.18
_platon_squeeze_details
;
;
_refine_diff_density_max 0.891
_refine_diff_density_min -0.630
_refine_diff_density_rms 0.083
_refine_ls_extinction_method none
_refine_ls_goodness_of_fit_ref 0.964
_refine_ls_hydrogen_treatment constr
_refine_ls_matrix_type full
_refine_ls_number_parameters 748
_refine_ls_number_reflns 13809
_refine_ls_number_restraints 0
_refine_ls_restrained_S_all 0.964
_refine_ls_R_factor_all 0.0769
_refine_ls_R_factor_gt 0.0529
_refine_ls_shift/su_max 0.002
_refine_ls_shift/su_mean 0.000
_refine_ls_structure_factor_coef Fsqd
_refine_ls_weighting_details 'calc w=1/[\s^2^(Fo^2^)+(0.0821P)^2^+0.0000P] where P=(Fo^2^+2Fc^2^)/3'
_refine_ls_weighting_scheme calc
_refine_ls_wR_factor_gt 0.1393
_refine_ls_wR_factor_ref 0.1499
_reflns_number_gt 9103
_reflns_number_total 13809
_reflns_threshold_expression >2sigma(I)
_cod_data_source_file c3ce40568k.txt
_cod_data_source_block p200
_cod_database_code 7210804

loop_
_symmetry_equiv_pos_as_xyz
'x, y, z'
'-x, -y, -z'

loop_
_atom_site_label
_atom_site_type_symbol
_atom_site_fract_x
_atom_site_fract_y
_atom_site_fract_z
_atom_site_U_iso_or_equiv
_atom_site_adp_type
_atom_site_occupancy
_atom_site_symmetry_multiplicity
_atom_site_calc_flag
_atom_site_refinement_flags
Cl5 Cl 0.98764(8) -0.19800(10) 0.54416(9) 0.0695(4) Uani 1 1 d .
O1W O 1.36828(19) 0.0647(2) 0.66403(18) 0.0500(7) Uani 1 1 d .
O2W O 1.25998(19) 0.23603(19) 0.61283(18) 0.0466(7) Uani 1 1 d .
O3W O 1.06635(18) 0.1327(2) 0.64330(17) 0.0456(7) Uani 1 1 d .
O4W O 1.10498(18) -0.0174(2) 0.80194(18) 0.0478(7) Uani 1 1 d .
Y2 Y 1.20876(2) 0.08445(3) 0.69372(2) 0.03113(11) Uani 1 1 d .
Cl1 Cl 1.51227(10) -0.75854(12) 0.84861(13) 0.0952(5) Uani 1 1 d .
Cl2 Cl 1.62507(10) -0.53066(11) 0.80542(16) 0.1126(7) Uani 1 1 d .
Cl3 Cl 1.35230(10) -0.53187(14) 0.83539(15) 0.1344(9) Uani 1 1 d .
Cl4 Cl 1.4898(3) -0.6756(3) 1.03896(15) 0.274(3) Uani 1 1 d .
Cd1 Cd 1.49461(3) -0.61890(3) 0.88433(3) 0.07840(17) Uani 1 1 d .
C1 C 1.1283(2) 0.2401(3) 0.7922(2) 0.0326(8) Uani 1 1 d .
C2 C 1.0662(3) 0.3480(3) 0.8509(2) 0.0354(9) Uani 1 1 d .
H2 H 1.0566 0.4175 0.8170 0.042 Uiso 1 1 calc R
C3 C 1.1640(3) 0.3157(3) 0.8730(2) 0.0383(9) Uani 1 1 d .
H3 H 1.2004 0.3707 0.8524 0.046 Uiso 1 1 calc R
C4 C 1.0666(3) 0.2723(3) 1.0024(3) 0.0422(10) Uani 1 1 d .
C5 C 1.2853(2) 0.2112(3) 0.8248(2) 0.0356(9) Uani 1 1 d .
H5A H 1.2997 0.2048 0.7694 0.043 Uiso 1 1 calc R
H5B H 1.3273 0.2530 0.8259 0.043 Uiso 1 1 calc R
C6 C 1.2293(3) 0.2303(3) 1.0182(3) 0.0452(10) Uani 1 1 d .
H6A H 1.2797 0.2696 0.9887 0.054 Uiso 1 1 calc R
H6B H 1.2113 0.2345 1.0743 0.054 Uiso 1 1 calc R
C7 C 1.2886(2) 0.0375(3) 0.8894(2) 0.0337(9) Uani 1 1 d .
C8 C 1.3271(3) 0.1032(3) 0.9776(2) 0.0367(9) Uani 1 1 d .
H8 H 1.3852 0.1295 0.9705 0.044 Uiso 1 1 calc R
C9 C 1.3351(2) -0.0060(3) 1.0251(2) 0.0366(9) Uani 1 1 d .
H9 H 1.3977 -0.0312 1.0371 0.044 Uiso 1 1 calc R
C10 C 1.2344(3) 0.0576(3) 1.1095(3) 0.0377(9) Uani 1 1 d .
C11 C 1.3204(3) -0.1346(3) 0.9744(2) 0.0355(9) Uani 1 1 d .
H11A H 1.3272 -0.1350 0.9165 0.043 Uiso 1 1 calc R
H11B H 1.3767 -0.1632 1.0002 0.043 Uiso 1 1 calc R
C12 C 1.2678(3) -0.1154(3) 1.1767(2) 0.0419(10) Uani 1 1 d .
H12A H 1.3277 -0.1493 1.1857 0.050 Uiso 1 1 calc R
H12B H 1.2437 -0.1061 1.2296 0.050 Uiso 1 1 calc R
C13 C 1.1891(3) -0.2201(3) 0.9945(3) 0.0384(9) Uani 1 1 d .
C14 C 1.2425(3) -0.2376(3) 1.1210(2) 0.0368(9) Uani 1 1 d .
H14 H 1.2992 -0.2752 1.1418 0.044 Uiso 1 1 calc R
C15 C 1.1659(2) -0.3003(3) 1.1459(2) 0.0374(9) Uani 1 1 d .
H15 H 1.1857 -0.3681 1.1784 0.045 Uiso 1 1 calc R
C16 C 1.1288(3) -0.1951(3) 1.2113(2) 0.0374(9) Uani 1 1 d .
C17 C 1.0803(3) -0.3424(3) 1.0510(3) 0.0442(10) Uani 1 1 d .
H17A H 1.0951 -0.3408 0.9924 0.053 Uiso 1 1 calc R
H17B H 1.0931 -0.4081 1.0927 0.053 Uiso 1 1 calc R
C18 C 1.0204(3) -0.3142(3) 1.2481(2) 0.0372(9) Uani 1 1 d .
H18A H 1.0372 -0.3828 1.2720 0.045 Uiso 1 1 calc R
H18B H 1.0009 -0.2965 1.2972 0.045 Uiso 1 1 calc R
C19 C 1.2142(2) 0.0930(3) 0.4851(2) 0.0336(9) Uani 1 1 d .
C20 C 1.2216(3) 0.1117(3) 0.3427(2) 0.0382(9) Uani 1 1 d .
H20 H 1.1800 0.1561 0.3009 0.046 Uiso 1 1 calc R
C21 C 1.1798(3) 0.0175(3) 0.4033(2) 0.0380(9) Uani 1 1 d .
H21 H 1.1181 0.0171 0.3908 0.046 Uiso 1 1 calc R
C22 C 1.3115(3) -0.0144(3) 0.3230(3) 0.0401(9) Uani 1 1 d .
C23 C 1.1389(2) -0.0533(3) 0.5685(2) 0.0363(9) Uani 1 1 d .
H23A H 1.1119 -0.0222 0.6069 0.044 Uiso 1 1 calc R
H23B H 1.0906 -0.0783 0.5544 0.044 Uiso 1 1 calc R
C24 C 1.2334(3) -0.1547(3) 0.4295(3) 0.0442(10) Uani 1 1 d .
H24A H 1.2631 -0.1846 0.3909 0.053 Uiso 1 1 calc R
H24B H 1.1696 -0.1662 0.4405 0.053 Uiso 1 1 calc R
C25 C 1.2507(3) -0.1324(3) 0.6738(2) 0.0346(9) Uani 1 1 d .
C26 C 1.2218(3) -0.2165(3) 0.5964(2) 0.0392(9) Uani 1 1 d .
H26 H 1.1679 -0.2509 0.6067 0.047 Uiso 1 1 calc R
C27 C 1.2919(3) -0.2743(3) 0.6595(2) 0.0369(9) Uani 1 1 d .
H27 H 1.2697 -0.3351 0.7034 0.044 Uiso 1 1 calc R
C28 C 1.3554(3) -0.2488(3) 0.5198(3) 0.0438(10) Uani 1 1 d .
C29 C 1.3539(2) -0.2428(3) 0.7761(2) 0.0398(9) Uani 1 1 d .
H29A H 1.3439 -0.3093 0.8140 0.048 Uiso 1 1 calc R
H29B H 1.3295 -0.2044 0.8089 0.048 Uiso 1 1 calc R
C30 C 1.4496(3) -0.3517(3) 0.6337(3) 0.0407(9) Uani 1 1 d .
H30A H 1.4320 -0.4084 0.6853 0.049 Uiso 1 1 calc R
H30B H 1.4780 -0.3725 0.5882 0.049 Uiso 1 1 calc R
C31 C 1.4921(3) -0.1693(3) 0.7630(2) 0.0372(9) Uani 1 1 d .
C32 C 1.5113(2) -0.3084(3) 0.7404(2) 0.0357(9) Uani 1 1 d .
H32 H 1.5014 -0.3716 0.7882 0.043 Uiso 1 1 calc R
C33 C 1.6044(2) -0.2760(3) 0.7380(2) 0.0347(9) Uani 1 1 d .
H33 H 1.6389 -0.3247 0.7843 0.042 Uiso 1 1 calc R
C34 C 1.5956(3) -0.2839(3) 0.6063(3) 0.0397(9) Uani 1 1 d .
C35 C 1.6470(3) -0.1453(3) 0.7746(2) 0.0409(9) Uani 1 1 d .
H35A H 1.6144 -0.1106 0.8082 0.049 Uiso 1 1 calc R
H35B H 1.6879 -0.1952 0.8122 0.049 Uiso 1 1 calc R
C36 C 1.7409(3) -0.2473(3) 0.6253(3) 0.0394(9) Uani 1 1 d .
H36A H 1.7609 -0.2659 0.5768 0.047 Uiso 1 1 calc R
H36B H 1.7761 -0.2882 0.6734 0.047 Uiso 1 1 calc R
N1 N 1.0536(2) 0.2938(2) 0.80205(19) 0.0338(7) Uani 1 1 d .
N2 N 1.1959(2) 0.2554(2) 0.8280(2) 0.0359(7) Uani 1 1 d .
N3 N 1.0144(2) 0.3157(2) 0.9367(2) 0.0395(8) Uani 1 1 d .
N4 N 1.1547(2) 0.2679(2) 0.9660(2) 0.0446(8) Uani 1 1 d .
N5 N 1.2993(2) 0.1204(2) 0.8936(2) 0.0398(8) Uani 1 1 d .
N6 N 1.3058(2) -0.0363(2) 0.9649(2) 0.0352(7) Uani 1 1 d .
N7 N 1.2591(2) 0.1334(2) 1.0337(2) 0.0426(8) Uani 1 1 d .
N8 N 1.2763(2) -0.0235(2) 1.1046(2) 0.0385(8) Uani 1 1 d .
N9 N 1.2492(2) -0.1920(2) 1.02730(19) 0.0370(7) Uani 1 1 d .
N10 N 1.1379(2) -0.2823(2) 1.0615(2) 0.0384(8) Uani 1 1 d .
N11 N 1.2109(2) -0.1730(2) 1.1641(2) 0.0361(7) Uani 1 1 d .
N12 N 1.0996(2) -0.2647(2) 1.1986(2) 0.0352(7) Uani 1 1 d .
N13 N 1.2402(2) 0.1493(2) 0.40184(19) 0.0356(7) Uani 1 1 d .
N14 N 1.1807(2) 0.0165(2) 0.48900(19) 0.0364(7) Uani 1 1 d .
N15 N 1.3004(2) 0.0806(2) 0.2994(2) 0.0394(8) Uani 1 1 d .
N16 N 1.2412(2) -0.0539(2) 0.3862(2) 0.0431(8) Uani 1 1 d .
N17 N 1.2018(2) -0.1316(2) 0.6142(2) 0.0368(7) Uani 1 1 d .
N18 N 1.3058(2) -0.2124(2) 0.7003(2) 0.0348(7) Uani 1 1 d .
N19 N 1.2728(2) -0.1994(3) 0.5118(2) 0.0450(8) Uani 1 1 d .
N20 N 1.3695(2) -0.2904(2) 0.6040(2) 0.0407(8) Uani 1 1 d .
N21 N 1.4509(2) -0.2338(2) 0.7533(2) 0.0351(7) Uani 1 1 d .
N22 N 1.5820(2) -0.1904(2) 0.7519(2) 0.0380(8) Uani 1 1 d .
N23 N 1.5140(2) -0.3092(2) 0.6549(2) 0.0373(8) Uani 1 1 d .
N24 N 1.6474(2) -0.2636(2) 0.6528(2) 0.0351(7) Uani 1 1 d .
O1 O 1.13634(17) 0.18777(18) 0.75354(16) 0.0372(6) Uani 1 1 d .
O2 O 1.26803(19) 0.02937(19) 0.82551(17) 0.0427(7) Uani 1 1 d .
O3 O 1.1832(2) -0.1952(2) 0.91639(18) 0.0479(7) Uani 1 1 d .
O4 O 1.0414(2) 0.2433(2) 1.0793(2) 0.0598(9) Uani 1 1 d .
O5 O 1.1869(2) 0.0651(2) 1.17089(18) 0.0500(7) Uani 1 1 d .
O6 O 1.09020(19) -0.1544(2) 1.25780(19) 0.0492(7) Uani 1 1 d .
O7 O 1.22241(17) 0.10945(18) 0.54833(16) 0.0376(6) Uani 1 1 d .
O8 O 1.24546(19) -0.06851(18) 0.70003(17) 0.0423(7) Uani 1 1 d .
O9 O 1.45479(18) -0.10027(19) 0.77863(17) 0.0407(6) Uani 1 1 d .
O10 O 1.36987(19) -0.0574(2) 0.2935(2) 0.0505(7) Uani 1 1 d .
O11 O 1.4056(2) -0.2579(3) 0.4591(2) 0.0644(9) Uani 1 1 d .
O12 O 1.6163(2) -0.2827(2) 0.53329(19) 0.0541(8) Uani 1 1 d .

loop_
_atom_site_aniso_label
_atom_site_aniso_U_11
_atom_site_aniso_U_22
_atom_site_aniso_U_33
_atom_site_aniso_U_23
_atom_site_aniso_U_13
_atom_site_aniso_U_12
Cl5 0.0495(7) 0.0853(9) 0.0762(9) -0.0306(7) -0.0228(6) -0.0044(6)
O1W 0.0366(16) 0.0586(18) 0.0442(17) -0.0139(14) 0.0005(13) 0.0000(13)
O2W 0.0513(18) 0.0431(16) 0.0484(17) -0.0232(14) 0.0041(14) -0.0095(13)
O3W 0.0344(15) 0.0698(19) 0.0361(15) -0.0271(14) -0.0056(12) 0.0043(13)
O4W 0.0405(16) 0.0510(17) 0.0428(16) -0.0144(14) 0.0104(13) -0.0082(13)
Y2 0.0302(2) 0.0396(2) 0.02614(19) -0.01719(15) -0.00142(14) -0.00071(15)
Cl1 0.0477(8) 0.0916(11) 0.1379(15) -0.0359(10) -0.0150(9) -0.0105(7)
Cl2 0.0553(8) 0.0572(8) 0.198(2) -0.0339(11) 0.0106(10) -0.0056(7)
Cl3 0.0467(8) 0.1014(13) 0.1568(18) 0.0342(12) 0.0002(10) 0.0030(8)
Cl4 0.389(6) 0.250(4) 0.0562(13) 0.0001(17) -0.010(2) 0.141(4)
Cd1 0.0589(3) 0.0659(3) 0.0710(3) 0.0054(2) -0.0017(2) 0.00204(19)
C1 0.035(2) 0.0327(19) 0.0285(19) -0.0112(16) 0.0024(16) -0.0085(16)
C2 0.044(2) 0.0288(19) 0.034(2) -0.0120(16) 0.0009(17) -0.0113(16)
C3 0.046(2) 0.033(2) 0.035(2) -0.0119(17) 0.0003(18) -0.0123(17)
C4 0.048(3) 0.047(2) 0.039(2) -0.026(2) 0.003(2) -0.012(2)
C5 0.0265(19) 0.047(2) 0.037(2) -0.0173(18) -0.0026(16) -0.0131(17)
C6 0.046(2) 0.053(2) 0.047(2) -0.026(2) -0.012(2) -0.010(2)
C7 0.0261(19) 0.043(2) 0.034(2) -0.0178(18) -0.0037(16) -0.0008(16)
C8 0.028(2) 0.058(2) 0.032(2) -0.0228(19) -0.0062(16) -0.0090(17)
C9 0.0253(19) 0.055(2) 0.032(2) -0.0197(18) -0.0071(16) -0.0022(17)
C10 0.032(2) 0.057(3) 0.034(2) -0.026(2) -0.0063(18) -0.0079(18)
C11 0.032(2) 0.043(2) 0.032(2) -0.0182(17) -0.0014(16) 0.0022(17)
C12 0.038(2) 0.064(3) 0.026(2) -0.0193(19) -0.0086(17) -0.002(2)
C13 0.036(2) 0.051(2) 0.030(2) -0.0213(19) -0.0031(17) 0.0062(18)
C14 0.036(2) 0.043(2) 0.031(2) -0.0164(17) -0.0059(17) 0.0054(17)
C15 0.033(2) 0.039(2) 0.037(2) -0.0155(17) -0.0048(17) 0.0074(17)
C16 0.030(2) 0.052(2) 0.031(2) -0.0178(18) -0.0046(17) -0.0004(17)
C17 0.051(3) 0.047(2) 0.043(2) -0.030(2) 0.004(2) -0.003(2)
C18 0.037(2) 0.039(2) 0.035(2) -0.0163(17) 0.0009(17) -0.0036(17)
C19 0.0273(19) 0.043(2) 0.030(2) -0.0170(17) -0.0062(16) 0.0058(16)
C20 0.031(2) 0.057(2) 0.031(2) -0.0213(19) -0.0088(16) 0.0007(18)
C21 0.036(2) 0.052(2) 0.031(2) -0.0207(18) -0.0046(17) -0.0093(18)
C22 0.037(2) 0.059(3) 0.036(2) -0.029(2) -0.0043(18) -0.011(2)
C23 0.0277(19) 0.045(2) 0.035(2) -0.0164(17) 0.0035(16) -0.0057(16)
C24 0.051(3) 0.050(2) 0.042(2) -0.027(2) -0.008(2) -0.008(2)
C25 0.037(2) 0.037(2) 0.030(2) -0.0155(17) 0.0049(17) -0.0082(17)
C26 0.040(2) 0.042(2) 0.036(2) -0.0179(18) 0.0022(18) -0.0070(18)
C27 0.036(2) 0.041(2) 0.035(2) -0.0183(17) 0.0021(17) -0.0050(17)
C28 0.038(2) 0.049(2) 0.049(3) -0.026(2) 0.003(2) -0.0091(19)
C29 0.033(2) 0.053(2) 0.032(2) -0.0182(18) 0.0030(17) -0.0055(18)
C30 0.041(2) 0.039(2) 0.046(2) -0.0220(19) -0.0017(19) -0.0031(18)
C31 0.037(2) 0.049(2) 0.0227(19) -0.0115(17) -0.0076(16) -0.0024(19)
C32 0.034(2) 0.042(2) 0.027(2) -0.0108(16) -0.0012(16) -0.0041(17)
C33 0.032(2) 0.037(2) 0.028(2) -0.0074(16) -0.0040(16) 0.0005(16)
C34 0.046(2) 0.034(2) 0.037(2) -0.0143(17) -0.0027(19) 0.0010(17)
C35 0.037(2) 0.061(3) 0.030(2) -0.0224(19) -0.0021(17) -0.0093(19)
C36 0.034(2) 0.046(2) 0.037(2) -0.0188(18) -0.0063(17) 0.0072(17)
N1 0.0345(17) 0.0399(17) 0.0325(17) -0.0201(14) -0.0045(14) -0.0028(14)
N2 0.0321(17) 0.0437(18) 0.0389(18) -0.0237(15) -0.0050(14) -0.0021(14)
N3 0.0382(19) 0.0497(19) 0.0371(19) -0.0255(16) -0.0001(15) -0.0037(15)
N4 0.050(2) 0.050(2) 0.0360(19) -0.0203(16) -0.0091(16) 0.0018(16)
N5 0.0400(19) 0.049(2) 0.0322(18) -0.0160(15) -0.0076(15) -0.0065(15)
N6 0.0377(18) 0.0387(17) 0.0318(17) -0.0159(14) -0.0091(14) -0.0007(14)
N7 0.043(2) 0.049(2) 0.0405(19) -0.0226(16) -0.0040(16) -0.0038(16)
N8 0.0358(18) 0.050(2) 0.0291(17) -0.0143(15) -0.0041(14) -0.0063(15)
N9 0.0406(19) 0.0438(18) 0.0276(17) -0.0150(14) -0.0033(14) -0.0059(15)
N10 0.0442(19) 0.0435(18) 0.0300(17) -0.0170(15) -0.0034(15) -0.0064(15)
N11 0.0347(18) 0.0478(19) 0.0330(17) -0.0235(15) 0.0012(14) -0.0091(15)
N12 0.0313(17) 0.0433(18) 0.0345(17) -0.0216(15) 0.0026(14) -0.0033(14)
N13 0.0321(17) 0.0490(19) 0.0239(16) -0.0151(14) -0.0022(13) 0.0021(14)
N14 0.0383(18) 0.0477(19) 0.0267(17) -0.0188(15) -0.0031(14) -0.0035(15)
N15 0.0324(18) 0.055(2) 0.0358(18) -0.0234(16) -0.0015(14) -0.0072(15)
N16 0.0396(19) 0.056(2) 0.042(2) -0.0295(17) 0.0005(16) -0.0072(16)
N17 0.0376(18) 0.0389(17) 0.0384(18) -0.0205(15) -0.0056(15) -0.0004(14)
N18 0.0374(18) 0.0343(16) 0.0348(17) -0.0156(14) -0.0044(14) -0.0042(14)
N19 0.049(2) 0.054(2) 0.0339(18) -0.0220(16) -0.0076(16) 0.0038(17)
N20 0.0374(19) 0.051(2) 0.0354(19) -0.0231(16) 0.0002(15) 0.0021(15)
N21 0.0308(17) 0.0416(18) 0.0361(18) -0.0187(15) -0.0046(14) -0.0026(14)
N22 0.0336(18) 0.0500(19) 0.0338(17) -0.0212(15) -0.0034(14) -0.0019(15)
N23 0.0321(17) 0.0453(18) 0.0334(17) -0.0172(15) 0.0043(14) -0.0057(14)
N24 0.0329(17) 0.0412(18) 0.0315(17) -0.0156(14) -0.0004(14) -0.0053(14)
O1 0.0380(15) 0.0428(15) 0.0372(15) -0.0234(13) -0.0056(12) 0.0007(12)
O2 0.0474(17) 0.0534(17) 0.0303(15) -0.0215(13) -0.0106(12) 0.0070(13)
O3 0.0511(18) 0.0612(18) 0.0350(16) -0.0232(14) -0.0062(13) -0.0037(14)
O4 0.065(2) 0.076(2) 0.0380(18) -0.0258(16) -0.0043(15) 0.0036(17)
O5 0.0487(18) 0.069(2) 0.0381(16) -0.0293(15) 0.0002(14) -0.0065(15)
O6 0.0405(16) 0.0672(19) 0.0539(18) -0.0411(16) 0.0055(14) -0.0066(14)
O7 0.0414(15) 0.0472(15) 0.0287(14) -0.0207(12) -0.0016(12) -0.0037(12)
O8 0.0537(18) 0.0383(15) 0.0339(15) -0.0165(12) -0.0032(13) 0.0027(12)
O9 0.0418(16) 0.0437(15) 0.0449(16) -0.0257(13) -0.0081(13) -0.0010(12)
O10 0.0428(17) 0.0676(19) 0.0566(19) -0.0426(17) 0.0046(14) -0.0084(15)
O11 0.058(2) 0.088(2) 0.0476(19) -0.0361(18) 0.0011(16) 0.0103(18)
O12 0.0504(18) 0.080(2) 0.0391(17) -0.0339(16) 0.0101(14) -0.0134(16)

loop_
_atom_type_symbol
_atom_type_description
_atom_type_scat_dispersion_real
_atom_type_scat_dispersion_imag
_atom_type_scat_source
C C 0.0033 0.0016 'International Tables Vol C Tables 4.2.6.8 and 6.1.1.4'
H H 0.0000 0.0000 'International Tables Vol C Tables 4.2.6.8 and 6.1.1.4'
N N 0.0061 0.0033 'International Tables Vol C Tables 4.2.6.8 and 6.1.1.4'
O O 0.0106 0.0060 'International Tables Vol C Tables 4.2.6.8 and 6.1.1.4'
Cl Cl 0.1484 0.1585 'International Tables Vol C Tables 4.2.6.8 and 6.1.1.4'
Cd Cd -0.8075 1.2024 'International Tables Vol C Tables 4.2.6.8 and 6.1.1.4'
Y Y -2.7962 3.5667 'International Tables Vol C Tables 4.2.6.8 and 6.1.1.4'

loop_
_geom_angle_atom_site_label_1
_geom_angle_atom_site_label_2
_geom_angle_atom_site_label_3
_geom_angle
_geom_angle_site_symmetry_1
_geom_angle_site_symmetry_3
O1 Y2 O2 77.16(9) . .
O1 Y2 O7 126.60(9) . .
O2 Y2 O7 150.98(9) . .
O1 Y2 O8 151.04(9) . .
O2 Y2 O8 86.70(9) . .
O7 Y2 O8 77.28(9) . .
O1 Y2 O2W 70.65(9) . .
O2 Y2 O2W 104.84(10) . .
O7 Y2 O2W 73.43(9) . .
O8 Y2 O2W 137.56(9) . .
O1 Y2 O3W 72.74(9) . .
O2 Y2 O3W 137.36(9) . .
O7 Y2 O3W 71.07(9) . .
O8 Y2 O3W 105.85(10) . .
O2W Y2 O3W 92.96(11) . .
O1 Y2 O1W 123.44(10) . .
O2 Y2 O1W 72.91(10) . .
O7 Y2 O1W 79.22(10) . .
O8 Y2 O1W 72.60(10) . .
O2W Y2 O1W 72.28(10) . .
O3W Y2 O1W 149.64(10) . .
O1 Y2 O4W 80.29(9) . .
O2 Y2 O4W 73.02(10) . .
O7 Y2 O4W 122.84(10) . .
O8 Y2 O4W 72.00(9) . .
O2W Y2 O4W 150.40(9) . .
O3W Y2 O4W 72.70(10) . .
O1W Y2 O4W 131.53(10) . .
Cl4 Cd1 Cl3 110.53(11) . .
Cl4 Cd1 Cl2 113.09(16) . .
Cl3 Cd1 Cl2 113.33(6) . .
Cl4 Cd1 Cl1 107.82(12) . .
Cl3 Cd1 Cl1 106.45(8) . .
Cl2 Cd1 Cl1 105.10(6) . .
O1 C1 N1 125.5(4) . .
O1 C1 N2 124.8(3) . .
N1 C1 N2 109.6(3) . .
N3 C2 N1 112.7(3) . .
N3 C2 C3 102.8(3) . .
N1 C2 C3 102.8(3) . .
N3 C2 H2 112.6 . .
N1 C2 H2 112.6 . .
C3 C2 H2 112.6 . .
N4 C3 N2 115.0(3) . .
N4 C3 C2 103.7(3) . .
N2 C3 C2 103.7(3) . .
N4 C3 H3 111.3 . .
N2 C3 H3 111.3 . .
C2 C3 H3 111.3 . .
O4 C4 N3 126.4(4) . .
O4 C4 N4 125.9(4) . .
N3 C4 N4 107.7(3) . .
N5 C5 N2 114.5(3) . .
N5 C5 H5A 108.6 . .
N2 C5 H5A 108.6 . .
N5 C5 H5B 108.6 . .
N2 C5 H5B 108.6 . .
H5A C5 H5B 107.6 . .
N7 C6 N4 113.3(3) . .
N7 C6 H6A 108.9 . .
N4 C6 H6A 108.9 . .
N7 C6 H6B 108.9 . .
N4 C6 H6B 108.9 . .
H6A C6 H6B 107.7 . .
O2 C7 N6 124.2(3) . .
O2 C7 N5 125.8(3) . .
N6 C7 N5 109.9(3) . .
N7 C8 N5 114.6(3) . .
N7 C8 C9 103.7(3) . .
N5 C8 C9 103.3(3) . .
N7 C8 H8 111.6 . .
N5 C8 H8 111.6 . .
C9 C8 H8 111.6 . .
N8 C9 N6 115.6(3) . .
N8 C9 C8 103.3(3) . .
N6 C9 C8 103.5(3) . .
N8 C9 H9 111.3 . .
N6 C9 H9 111.3 . .
C8 C9 H9 111.3 . .
O5 C10 N8 127.4(4) . .
O5 C10 N7 124.0(4) . .
N8 C10 N7 108.5(3) . .
N9 C11 N6 113.9(3) . .
N9 C11 H11A 108.8 . .
N6 C11 H11A 108.8 . .
N9 C11 H11B 108.8 . .
N6 C11 H11B 108.8 . .
H11A C11 H11B 107.7 . .
N11 C12 N8 113.6(3) . .
N11 C12 H12A 108.8 . .
N8 C12 H12A 108.8 . .
N11 C12 H12B 108.8 . .
N8 C12 H12B 108.8 . .
H12A C12 H12B 107.7 . .
O3 C13 N9 125.6(4) . .
O3 C13 N10 125.7(4) . .
N9 C13 N10 108.7(3) . .
N9 C14 N11 114.3(3) . .
N9 C14 C15 104.1(3) . .
N11 C14 C15 103.3(3) . .
N9 C14 H14 111.6 . .
N11 C14 H14 111.6 . .
C15 C14 H14 111.6 . .
N12 C15 N10 113.6(3) . .
N12 C15 C14 104.4(3) . .
N10 C15 C14 103.1(3) . .
N12 C15 H15 111.7 . .
N10 C15 H15 111.7 . .
C14 C15 H15 111.7 . .
O6 C16 N12 127.5(4) . .
O6 C16 N11 123.1(4) . .
N12 C16 N11 109.5(3) . .
N3 C17 N10 114.2(3) 2_757 .
N3 C17 H17A 108.7 2_757 .
N10 C17 H17A 108.7 . .
N3 C17 H17B 108.7 2_757 .
N10 C17 H17B 108.7 . .
H17A C17 H17B 107.6 . .
N1 C18 N12 113.8(3) 2_757 .
N1 C18 H18A 108.8 2_757 .
N12 C18 H18A 108.8 . .
N1 C18 H18B 108.8 2_757 .
N12 C18 H18B 108.8 . .
H18A C18 H18B 107.7 . .
O7 C19 N14 125.6(3) . .
O7 C19 N13 124.5(4) . .
N14 C19 N13 109.9(3) . .
N15 C20 N13 114.2(3) . .
N15 C20 C21 102.9(3) . .
N13 C20 C21 103.8(3) . .
N15 C20 H20 111.8 . .
N13 C20 H20 111.8 . .
C21 C20 H20 111.8 . .
N16 C21 N14 114.6(3) . .
N16 C21 C20 103.6(3) . .
N14 C21 C20 101.8(3) . .
N16 C21 H21 112.0 . .
N14 C21 H21 112.0 . .
C20 C21 H21 112.0 . .
O10 C22 N15 126.9(4) . .
O10 C22 N16 125.9(4) . .
N15 C22 N16 107.2(3) . .
N17 C23 N14 112.8(3) . .
N17 C23 H23A 109.0 . .
N14 C23 H23A 109.0 . .
N17 C23 H23B 109.0 . .
N14 C23 H23B 109.0 . .
H23A C23 H23B 107.8 . .
N16 C24 N19 113.2(3) . .
N16 C24 H24A 108.9 . .
N19 C24 H24A 108.9 . .
N16 C24 H24B 108.9 . .
N19 C24 H24B 108.9 . .
H24A C24 H24B 107.7 . .
O8 C25 N18 125.4(4) . .
O8 C25 N17 125.0(4) . .
N18 C25 N17 109.6(3) . .
N19 C26 N17 113.5(3) . .
N19 C26 C27 102.2(3) . .
N17 C26 C27 101.7(3) . .
N19 C26 H26 112.8 . .
N17 C26 H26 112.8 . .
C27 C26 H26 112.8 . .
N20 C27 N18 114.0(3) . .
N20 C27 C26 104.3(3) . .
N18 C27 C26 104.2(3) . .
N20 C27 H27 111.3 . .
N18 C27 H27 111.3 . .
C26 C27 H27 111.3 . .
O11 C28 N20 126.2(4) . .
O11 C28 N19 124.4(4) . .
N20 C28 N19 109.3(3) . .
N18 C29 N21 112.7(3) . .
N18 C29 H29A 109.1 . .
N21 C29 H29A 109.1 . .
N18 C29 H29B 109.1 . .
N21 C29 H29B 109.1 . .
H29A C29 H29B 107.8 . .
N23 C30 N20 114.6(3) . .
N23 C30 H30A 108.6 . .
N20 C30 H30A 108.6 . .
N23 C30 H30B 108.6 . .
N20 C30 H30B 108.6 . .
H30A C30 H30B 107.6 . .
O9 C31 N21 126.4(4) . .
O9 C31 N22 125.4(4) . .
N21 C31 N22 108.2(3) . .
N21 C32 N23 114.5(3) . .
N21 C32 C33 101.8(3) . .
N23 C32 C33 103.4(3) . .
N21 C32 H32 112.1 . .
N23 C32 H32 112.1 . .
C33 C32 H32 112.1 . .
N22 C33 N24 115.6(3) . .
N22 C33 C32 103.4(3) . .
N24 C33 C32 103.4(3) . .
N22 C33 H33 111.3 . .
N24 C33 H33 111.3 . .
C32 C33 H33 111.3 . .
O12 C34 N24 126.9(4) . .
O12 C34 N23 124.1(4) . .
N24 C34 N23 109.0(3) . .
N15 C35 N22 114.0(3) 2_856 .
N15 C35 H35A 108.7 2_856 .
N22 C35 H35A 108.7 . .
N15 C35 H35B 108.7 2_856 .
N22 C35 H35B 108.7 . .
H35A C35 H35B 107.6 . .
N24 C36 N13 114.0(3) . 2_856
N24 C36 H36A 108.8 . .
N13 C36 H36A 108.8 2_856 .
N24 C36 H36B 108.8 . .
N13 C36 H36B 108.8 2_856 .
H36A C36 H36B 107.7 . .
C1 N1 C18 122.8(3) . 2_757
C1 N1 C2 111.9(3) . .
C18 N1 C2 123.4(3) 2_757 .
C1 N2 C5 123.1(3) . .
C1 N2 C3 111.5(3) . .
C5 N2 C3 125.3(3) . .
C4 N3 C17 123.7(3) . 2_757
C4 N3 C2 113.0(3) . .
C17 N3 C2 122.5(3) 2_757 .
C4 N4 C3 112.7(3) . .
C4 N4 C6 122.3(3) . .
C3 N4 C6 124.5(4) . .
C7 N5 C5 123.8(3) . .
C7 N5 C8 111.1(3) . .
C5 N5 C8 125.0(3) . .
C7 N6 C9 112.0(3) . .
C7 N6 C11 123.0(3) . .
C9 N6 C11 122.4(3) . .
C10 N7 C6 123.2(3) . .
C10 N7 C8 111.3(3) . .
C6 N7 C8 125.1(3) . .
C10 N8 C9 113.0(3) . .
C10 N8 C12 121.9(3) . .
C9 N8 C12 124.9(3) . .
C13 N9 C11 123.3(3) . .
C13 N9 C14 112.5(3) . .
C11 N9 C14 123.6(3) . .
C13 N10 C17 123.6(3) . .
C13 N10 C15 111.6(3) . .
C17 N10 C15 122.8(3) . .
C16 N11 C12 123.0(3) . .
C16 N11 C14 110.7(3) . .
C12 N11 C14 123.9(3) . .
C16 N12 C15 112.0(3) . .
C16 N12 C18 123.6(3) . .
C15 N12 C18 122.9(3) . .
C19 N13 C20 111.8(3) . .
C19 N13 C36 122.4(3) . 2_856
C20 N13 C36 123.5(3) . 2_856
C19 N14 C23 123.4(3) . .
C19 N14 C21 112.7(3) . .
C23 N14 C21 123.4(3) . .
C22 N15 C20 114.2(3) . .
C22 N15 C35 121.9(3) . 2_856
C20 N15 C35 122.8(3) . 2_856
C22 N16 C24 122.8(3) . .
C22 N16 C21 112.1(3) . .
C24 N16 C21 125.1(3) . .
C25 N17 C23 124.2(3) . .
C25 N17 C26 113.0(3) . .
C23 N17 C26 122.7(3) . .
C25 N18 C29 122.4(3) . .
C25 N18 C27 111.3(3) . .
C29 N18 C27 124.3(3) . .
C28 N19 C26 111.9(3) . .
C28 N19 C24 122.6(3) . .
C26 N19 C24 123.9(3) . .
C28 N20 C30 122.3(3) . .
C28 N20 C27 111.8(3) . .
C30 N20 C27 125.6(3) . .
C31 N21 C32 114.0(3) . .
C31 N21 C29 122.6(3) . .
C32 N21 C29 121.6(3) . .
C31 N22 C33 112.6(3) . .
C31 N22 C35 122.4(3) . .
C33 N22 C35 123.2(3) . .
C34 N23 C30 124.3(3) . .
C34 N23 C32 111.2(3) . .
C30 N23 C32 123.0(3) . .
C34 N24 C33 113.0(3) . .
C34 N24 C36 122.7(3) . .
C33 N24 C36 123.5(3) . .
C1 O1 Y2 157.4(3) . .
C7 O2 Y2 154.2(2) . .
C19 O7 Y2 156.9(3) . .
C25 O8 Y2 155.5(3) . .

loop_
_geom_bond_atom_site_label_1
_geom_bond_atom_site_label_2
_geom_bond_distance
_geom_bond_site_symmetry_2
O1W Y2 2.386(3) .
O2W Y2 2.346(3) .
O3W Y2 2.347(3) .
O4W Y2 2.387(3) .
Y2 O1 2.317(2) .
Y2 O2 2.318(3) .
Y2 O7 2.321(2) .
Y2 O8 2.329(3) .
Cl1 Cd1 2.4670(19) .
Cl2 Cd1 2.4406(16) .
Cl3 Cd1 2.4358(16) .
Cl4 Cd1 2.393(3) .
C1 O1 1.232(4) .
C1 N1 1.338(5) .
C1 N2 1.366(5) .
C2 N3 1.460(5) .
C2 N1 1.462(5) .
C2 C3 1.542(6) .
C2 H2 0.9900 .
C3 N4 1.431(5) .
C3 N2 1.439(5) .
C3 H3 0.9900 .
C4 O4 1.207(5) .
C4 N3 1.349(5) .
C4 N4 1.383(5) .
C5 N5 1.417(5) .
C5 N2 1.430(5) .
C5 H5A 0.9800 .
C5 H5B 0.9800 .
C6 N7 1.434(5) .
C6 N4 1.447(5) .
C6 H6A 0.9800 .
C6 H6B 0.9800 .
C7 O2 1.241(4) .
C7 N6 1.346(5) .
C7 N5 1.356(5) .
C8 N7 1.459(5) .
C8 N5 1.460(5) .
C8 C9 1.539(6) .
C8 H8 0.9900 .
C9 N8 1.441(5) .
C9 N6 1.445(5) .
C9 H9 0.9900 .
C10 O5 1.211(4) .
C10 N8 1.360(5) .
C10 N7 1.372(5) .
C11 N9 1.434(5) .
C11 N6 1.458(5) .
C11 H11A 0.9800 .
C11 H11B 0.9800 .
C12 N11 1.425(5) .
C12 N8 1.445(5) .
C12 H12A 0.9800 .
C12 H12B 0.9800 .
C13 O3 1.235(5) .
C13 N9 1.344(5) .
C13 N10 1.357(5) .
C14 N9 1.442(5) .
C14 N11 1.470(5) .
C14 C15 1.513(6) .
C14 H14 0.9900 .
C15 N12 1.449(4) .
C15 N10 1.465(5) .
C15 H15 0.9900 .
C16 O6 1.244(5) .
C16 N12 1.336(5) .
C16 N11 1.370(5) .
C17 N3 1.440(5) 2_757
C17 N10 1.447(5) .
C17 H17A 0.9800 .
C17 H17B 0.9800 .
C18 N1 1.433(5) 2_757
C18 N12 1.460(5) .
C18 H18A 0.9800 .
C18 H18B 0.9800 .
C19 O7 1.237(4) .
C19 N14 1.333(5) .
C19 N13 1.344(5) .
C20 N15 1.434(5) .
C20 N13 1.442(5) .
C20 C21 1.548(6) .
C20 H20 0.9900 .
C21 N16 1.442(5) .
C21 N14 1.458(5) .
C21 H21 0.9900 .
C22 O10 1.206(5) .
C22 N15 1.352(5) .
C22 N16 1.390(5) .
C23 N17 1.447(5) .
C23 N14 1.448(5) .
C23 H23A 0.9800 .
C23 H23B 0.9800 .
C24 N16 1.439(5) .
C24 N19 1.459(5) .
C24 H24A 0.9800 .
C24 H24B 0.9800 .
C25 O8 1.241(4) .
C25 N18 1.340(5) .
C25 N17 1.344(5) .
C26 N19 1.459(5) .
C26 N17 1.460(5) .
C26 C27 1.535(6) .
C26 H26 0.9900 .
C27 N20 1.449(5) .
C27 N18 1.461(5) .
C27 H27 0.9900 .
C28 O11 1.230(5) .
C28 N20 1.341(5) .
C28 N19 1.364(5) .
C29 N18 1.450(5) .
C29 N21 1.467(5) .
C29 H29A 0.9800 .
C29 H29B 0.9800 .
C30 N23 1.420(5) .
C30 N20 1.444(5) .
C30 H30A 0.9800 .
C30 H30B 0.9800 .
C31 O9 1.253(5) .
C31 N21 1.334(5) .
C31 N22 1.354(5) .
C32 N21 1.442(5) .
C32 N23 1.458(5) .
C32 C33 1.550(5) .
C32 H32 0.9900 .
C33 N22 1.437(5) .
C33 N24 1.439(5) .
C33 H33 0.9900 .
C34 O12 1.228(5) .
C34 N24 1.351(5) .
C34 N23 1.378(5) .
C35 N15 1.441(5) 2_856
C35 N22 1.470(5) .
C35 H35A 0.9800 .
C35 H35B 0.9800 .
C36 N24 1.440(5) .
C36 N13 1.453(5) 2_856
C36 H36A 0.9800 .
C36 H36B 0.9800 .
N1 C18 1.433(5) 2_757
N3 C17 1.440(5) 2_757
N13 C36 1.453(5) 2_856
N15 C35 1.441(5) 2_856

loop_
_platon_squeeze_void_nr
_platon_squeeze_void_average_x
_platon_squeeze_void_average_y
_platon_squeeze_void_average_z
_platon_squeeze_void_volume
_platon_squeeze_void_count_electrons
_platon_squeeze_void_content
1 0.000 0.000 0.000 95 37 ' '
2 -0.065 0.500 0.269 1090 405 ' '
3 0.500 1.000 0.500 93 38 ' '
